data_9002380
loop_
_publ_author_name
'Xu, H.'
'Heaney, P. J.'
'Beall, G. H.'

_publ_section_title
;Phase transitions induced by solid solution in stuffed derivatives of quartz:
 A powder synchrotron XRD study of the LiAlSiO4-SiO2 join Sample: x=.33,
 Li.67Al.67Si1.33O4, beta quartz structure
;
_journal_name_full 'American Mineralogist'
_journal_page_first 971
_journal_page_last 979
_journal_volume 85
_journal_year 2000
_chemical_formula_structural Li.67Al.67Si1.33O4
_chemical_formula_sum 'Al0.33 Li0.33 O2 Si0.67'
_space_group_IT_number 180
_symmetry_space_group_name_Hall 'P 62 2 (0 0 4)'
_symmetry_space_group_name_H-M 'P 62 2 2'
_cell_angle_alpha 90
_cell_angle_beta 90
_cell_angle_gamma 120
_cell_length_a 5.2102
_cell_length_b 5.2102
_cell_length_c 5.4551
_cell_formula_units_Z 3
_cell_volume 128.246
_database_code_amcsd 0002464
_exptl_crystal_density_diffrn 2.409
_cod_original_cell_volume 128.245
_cod_original_formula_sum 'Li.33 (Si.67 Al.33) O2'
_cod_database_code 9002380
_amcsd_formula_title Li.67Al.67Si1.33O4

loop_
_space_group_symop_operation_xyz
x,y,z
x,x-y,1/3-z
x-y,x,1/3+z
y,x,2/3-z
-y,x-y,2/3+z
-x+y,y,-z
-x,-y,z
-x,-x+y,1/3-z
-x+y,-x,1/3+z
-y,-x,2/3-z
y,-x+y,2/3+z
x-y,-y,-z

loop_
_atom_site_label
_atom_site_fract_x
_atom_site_fract_y
_atom_site_fract_z
_atom_site_occupancy
_atom_site_U_iso_or_equiv
Li 0.00000 0.00000 0.00000 0.33000 0.01300
Si 0.50000 0.00000 0.00000 0.67000 0.01170
Al 0.50000 0.00000 0.00000 0.33000 0.01170
O 0.20530 0.41060 0.50000 1.00000 0.02230

loop_
_cod_related_entry_id
_cod_related_entry_database
_cod_related_entry_code
1 AMCSD 0002464
